data_4112576
loop_
_publ_author_name
'Oleg V. Ozerov'
'Lori A. Watson'
'Maren Pink'
'Kenneth G. Caulton'

_publ_section_title
;
 Transformation of Acyclic Alkenes to Hydrido Carbynes by (PNPR)Re
 Complexes
;
_journal_name_full 'Journal of the American Chemical Society'
_journal_page_first 6363
_journal_page_last 6378
_journal_paper_doi 10.1021/ja031617u
_journal_volume 126
_journal_year 2004
_chemical_formula_moiety 'C33 H73 N P3 Re Si2'
_chemical_formula_sum 'C33 H73 N P3 Re Si2'
_chemical_formula_weight 819.21
_chemical_name_systematic
; 
 ? 
;
_space_group_IT_number 2
_symmetry_cell_setting triclinic
_symmetry_space_group_name_Hall '-P 1'
_symmetry_space_group_name_H-M 'P -1'
_atom_sites_solution_hydrogens mixed
_atom_sites_solution_primary Patterson
_atom_sites_solution_secondary difmap
_audit_creation_method SHELXL-97
_cell_angle_alpha 73.2880(10)
_cell_angle_beta 77.6480(10)
_cell_angle_gamma 75.6870(10)
_cell_formula_units_Z 2
_cell_length_a 12.5307(3)
_cell_length_b 12.6669(3)
_cell_length_c 13.3386(3)
_cell_measurement_reflns_used 8067
_cell_measurement_temperature 121(2)
_cell_measurement_theta_max 40.00
_cell_measurement_theta_min 2.25
_cell_volume 1941.40(8)
_computing_cell_refinement 'SAINT (Bruker, current version)'
_computing_data_collection 'SMART (Bruker, current version)'
_computing_data_reduction 'SAINT (Bruker, current version)'
_computing_molecular_graphics 'SHELXTL (Bruker), XTEL (Local Library)'
_computing_publication_material 'SHELXTL (Bruker)'
_computing_structure_refinement 'SHELXL-97 (Sheldrick, 1997)'
_computing_structure_solution 'SHELXS-97 (Sheldrick, 1990)'
_diffrn_ambient_temperature 121(2)
_diffrn_detector 'CCD area detector'
_diffrn_detector_area_resol_mean 44.52
_diffrn_detector_type 'Bruker SMART 6000'
_diffrn_measured_fraction_theta_full 0.993
_diffrn_measured_fraction_theta_max 0.993
_diffrn_measurement_details '0.30 degree frames measured for 7 seconds each'
_diffrn_measurement_device 'three-circle goniometer with fixed chi'
_diffrn_measurement_device_type 'Bruker Platform goniometer'
_diffrn_measurement_method \w-scans
_diffrn_radiation_monochromator graphite
_diffrn_radiation_source 'fine-focus sealed tube'
_diffrn_radiation_type MoK\a
_diffrn_radiation_wavelength 0.71073
_diffrn_reflns_av_R_equivalents 0.0476
_diffrn_reflns_av_sigmaI/netI 0.0523
_diffrn_reflns_limit_h_max 22
_diffrn_reflns_limit_h_min -22
_diffrn_reflns_limit_k_max 22
_diffrn_reflns_limit_k_min -22
_diffrn_reflns_limit_l_max 24
_diffrn_reflns_limit_l_min -24
_diffrn_reflns_number 78139
_diffrn_reflns_theta_full 40.00
_diffrn_reflns_theta_max 40.00
_diffrn_reflns_theta_min 2.04
_diffrn_standards_decay_% 0.0
_diffrn_standards_interval_time 362
_diffrn_standards_number 8068
_exptl_absorpt_coefficient_mu 3.337
_exptl_absorpt_correction_T_max 0.6344
_exptl_absorpt_correction_T_min 0.5272
_exptl_absorpt_correction_type multi-scan
_exptl_absorpt_process_details 'SADABS, R. Blessing (1995)'
_exptl_crystal_colour colorless
_exptl_crystal_density_diffrn 1.401
_exptl_crystal_description block
_exptl_crystal_F_000 852
_exptl_crystal_size_max 0.22
_exptl_crystal_size_mid 0.20
_exptl_crystal_size_min 0.15
_refine_diff_density_max 1.958
_refine_diff_density_min -0.940
_refine_diff_density_rms 0.152
_refine_ls_extinction_method none
_refine_ls_goodness_of_fit_ref 1.019
_refine_ls_hydrogen_treatment mixed
_refine_ls_matrix_type full
_refine_ls_number_parameters 453
_refine_ls_number_reflns 23878
_refine_ls_number_restraints 0
_refine_ls_restrained_S_all 1.019
_refine_ls_R_factor_all 0.0407
_refine_ls_R_factor_gt 0.0311
_refine_ls_shift/su_max 0.001
_refine_ls_shift/su_mean 0.000
_refine_ls_structure_factor_coef Fsqd
_refine_ls_weighting_details 'calc w=1/[\s^2^(Fo^2^)+(0.0218P)^2^+0.0000P] where P=(Fo^2^+2Fc^2^)/3'
_refine_ls_weighting_scheme calc
_refine_ls_wR_factor_gt 0.0588
_refine_ls_wR_factor_ref 0.0618
_reflns_number_gt 20456
_reflns_number_total 23878
_reflns_threshold_expression >2sigma(I)
_cod_data_source_file ja031617usi20031219_094734.cif
_cod_data_source_block 01130
_cod_depositor_comments
;
The following automatic conversions were performed:

'_exptl_absorpt_correction_type' value 'multi-scans' was replaced
with the value 'multi-scan' as specified in the replacement file
'src/cod-tools/trunk/data/replacement-values/replacement_values.lst'.

Automatic conversion script
Id: cif_fix_values 5376 2017-05-30 11:51:03Z andrius 
;
_cod_database_code 4112576

loop_
_symmetry_equiv_pos_as_xyz
'x, y, z'
'-x, -y, -z'

loop_
_atom_site_label
_atom_site_type_symbol
_atom_site_fract_x
_atom_site_fract_y
_atom_site_fract_z
_atom_site_U_iso_or_equiv
_atom_site_adp_type
_atom_site_occupancy
_atom_site_symmetry_multiplicity
_atom_site_calc_flag
_atom_site_refinement_flags
Re1 Re 0.248605(5) 0.186562(5) 0.179117(4) 0.00992(1) Uani 1 1 d .
H1R H 0.354(2) 0.154(2) 0.234(2) 0.036(7) Uiso 1 1 d .
H2R H 0.336(2) 0.098(2) 0.124(2) 0.043(8) Uiso 1 1 d .
H3R H 0.1888(19) 0.3101(19) 0.1220(18) 0.025(6) Uiso 1 1 d .
H4R H 0.1151(17) 0.2148(18) 0.2193(16) 0.015(5) Uiso 1 1 d .
P1 P 0.21135(3) 0.26499(3) 0.33130(3) 0.01104(6) Uani 1 1 d .
P2 P 0.16095(3) 0.12748(3) 0.06610(3) 0.01126(6) Uani 1 1 d .
P3 P 0.36699(3) 0.29988(4) 0.06025(3) 0.01328(7) Uani 1 1 d .
Si1 Si 0.24236(4) 0.01154(4) 0.41874(3) 0.01237(7) Uani 1 1 d .
Si2 Si 0.19925(4) -0.08103(4) 0.25222(3) 0.01292(7) Uani 1 1 d .
N1 N 0.21352(11) 0.02663(11) 0.29620(10) 0.0131(2) Uani 1 1 d .
C1 C 0.39391(14) -0.03671(15) 0.43253(13) 0.0188(3) Uani 1 1 d .
H1A H 0.4373 0.0132 0.3779 0.026(6) Uiso 1 1 calc R
H1B H 0.4195 -0.1137 0.4241 0.026(6) Uiso 1 1 calc R
H1C H 0.4041 -0.0348 0.5028 0.044(8) Uiso 1 1 calc R
C2 C 0.17040(16) -0.08961(15) 0.52926(13) 0.0211(3) Uani 1 1 d .
H2A H 0.2010 -0.1665 0.5218 0.036(7) Uiso 1 1 calc R
H2B H 0.0903 -0.0712 0.5260 0.036(7) Uiso 1 1 calc R
H2C H 0.1825 -0.0838 0.5975 0.029(6) Uiso 1 1 calc R
C3 C 0.19022(13) 0.15282(13) 0.45065(11) 0.0147(3) Uani 1 1 d .
H3A H 0.1099 0.1615 0.4801 0.020(6) Uiso 1 1 calc R
H3B H 0.2307 0.1578 0.5047 0.024(6) Uiso 1 1 calc R
C4 C 0.31601(13) 0.33122(14) 0.35910(12) 0.0141(2) Uani 1 1 d .
H4A H 0.3238 0.3987 0.2988 0.016(5) Uiso 1 1 calc R
C5 C 0.43260(13) 0.25558(15) 0.36062(14) 0.0179(3) Uani 1 1 d .
H5A H 0.4294 0.1881 0.4205 0.018(5) Uiso 1 1 calc R
H5B H 0.4562 0.2302 0.2942 0.022(6) Uiso 1 1 calc R
C6 C 0.51852(14) 0.31710(17) 0.37184(16) 0.0228(3) Uani 1 1 d .
H6A H 0.5916 0.2648 0.3758 0.022(6) Uiso 1 1 calc R
H6B H 0.5272 0.3803 0.3085 0.028(6) Uiso 1 1 calc R
C7 C 0.48326(16) 0.36227(18) 0.47070(16) 0.0254(4) Uani 1 1 d .
H7A H 0.4832 0.2986 0.5345 0.042(8) Uiso 1 1 calc R
H7B H 0.5375 0.4061 0.4732 0.037(7) Uiso 1 1 calc R
C8 C 0.36774(15) 0.43667(16) 0.47105(15) 0.0222(3) Uani 1 1 d .
H8A H 0.3699 0.5046 0.4115 0.033(7) Uiso 1 1 calc R
H8B H 0.3450 0.4613 0.5379 0.029(6) Uiso 1 1 calc R
C9 C 0.28165(14) 0.37445(16) 0.46055(14) 0.0198(3) Uani 1 1 d .
H9A H 0.2080 0.4259 0.4585 0.024(6) Uiso 1 1 calc R
H9B H 0.2748 0.3102 0.5231 0.024(6) Uiso 1 1 calc R
C10 C 0.08198(12) 0.37325(13) 0.34877(12) 0.0130(2) Uani 1 1 d .
H10A H 0.0722 0.3813 0.4228 0.024(6) Uiso 1 1 calc R
C11 C -0.02297(13) 0.33753(14) 0.33922(13) 0.0155(3) Uani 1 1 d .
H11A H -0.0186 0.3320 0.2658 0.032(7) Uiso 1 1 calc R
H11B H -0.0270 0.2623 0.3873 0.018(5) Uiso 1 1 calc R
C12 C -0.12816(14) 0.42164(15) 0.36721(14) 0.0189(3) Uani 1 1 d .
H12A H -0.1348 0.4245 0.4417 0.015(5) Uiso 1 1 calc R
H12B H -0.1946 0.3969 0.3600 0.022(6) Uiso 1 1 calc R
C13 C -0.12354(14) 0.53878(15) 0.29396(15) 0.0210(3) Uani 1 1 d .
H13A H -0.1245 0.5375 0.2203 0.027(6) Uiso 1 1 calc R
H13B H -0.1900 0.5933 0.3155 0.023(6) Uiso 1 1 calc R
C14 C -0.01808(15) 0.57629(15) 0.29881(15) 0.0210(3) Uani 1 1 d .
H14A H -0.0222 0.5872 0.3702 0.021(6) Uiso 1 1 calc R
H14B H -0.0140 0.6494 0.2468 0.022(6) Uiso 1 1 calc R
C15 C 0.08755(14) 0.49025(14) 0.27506(13) 0.0170(3) Uani 1 1 d .
H15A H 0.1532 0.5150 0.2839 0.017(5) Uiso 1 1 calc R
H15B H 0.0968 0.4862 0.2006 0.024(6) Uiso 1 1 calc R
C16 C 0.32827(18) -0.19377(18) 0.24341(18) 0.0309(4) Uani 1 1 d .
H16A H 0.3900 -0.1601 0.1980 0.033(7) Uiso 1 1 calc R
H16B H 0.3143 -0.2501 0.2132 0.058(9) Uiso 1 1 calc R
H16C H 0.3477 -0.2298 0.3144 0.058(9) Uiso 1 1 calc R
C17 C 0.08584(19) -0.15724(19) 0.33383(15) 0.0299(4) Uani 1 1 d .
H17A H 0.1102 -0.2044 0.4005 0.045(8) Uiso 1 1 calc R
H17B H 0.0702 -0.2046 0.2944 0.037(7) Uiso 1 1 calc R
H17C H 0.0182 -0.1023 0.3491 0.044(8) Uiso 1 1 calc R
C18 C 0.16328(14) -0.02354(13) 0.11336(12) 0.0158(3) Uani 1 1 d .
H18A H 0.2189 -0.0633 0.0648 0.038(7) Uiso 1 1 calc R
H18B H 0.0893 -0.0379 0.1127 0.029(6) Uiso 1 1 calc R
C19 C 0.21754(12) 0.14463(13) -0.07785(11) 0.0129(2) Uani 1 1 d .
H19A H 0.2145 0.2268 -0.1100 0.013(5) Uiso 1 1 calc R
C20 C 0.15162(13) 0.10434(15) -0.13965(12) 0.0159(3) Uani 1 1 d .
H20A H 0.1493 0.0240 -0.1069 0.021(6) Uiso 1 1 calc R
H20B H 0.0740 0.1476 -0.1346 0.013(5) Uiso 1 1 calc R
C21 C 0.20313(14) 0.11855(16) -0.25649(12) 0.0186(3) Uani 1 1 d .
H21A H 0.1614 0.0860 -0.2913 0.020(6) Uiso 1 1 calc R
H21B H 0.1955 0.1998 -0.2916 0.034(7) Uiso 1 1 calc R
C22 C 0.32573(14) 0.06232(16) -0.27162(13) 0.0200(3) Uani 1 1 d .
H22A H 0.3566 0.0799 -0.3480 0.033(7) Uiso 1 1 calc R
H22B H 0.3330 -0.0203 -0.2461 0.024(6) Uiso 1 1 calc R
C23 C 0.39189(14) 0.10269(17) -0.21112(13) 0.0201(3) Uani 1 1 d .
H23A H 0.3926 0.1835 -0.2427 0.017(5) Uiso 1 1 calc R
H23B H 0.4699 0.0606 -0.2173 0.025(6) Uiso 1 1 calc R
C24 C 0.34073(13) 0.08532(15) -0.09417(12) 0.0166(3) Uani 1 1 d .
H24A H 0.3838 0.1144 -0.0576 0.026(6) Uiso 1 1 calc R
H24B H 0.3466 0.0038 -0.0615 0.018(5) Uiso 1 1 calc R
C25 C 0.01012(12) 0.18822(14) 0.06217(11) 0.0136(2) Uani 1 1 d .
H25A H -0.0127 0.1577 0.0104 0.009(5) Uiso 1 1 calc R
C26 C -0.06455(13) 0.15410(14) 0.16848(12) 0.0148(3) Uani 1 1 d .
H26A H -0.0539 0.0711 0.1915 0.032(7) Uiso 1 1 calc R
H26B H -0.0428 0.1805 0.2228 0.021(6) Uiso 1 1 calc R
C27 C -0.18733(13) 0.20441(15) 0.15922(13) 0.0186(3) Uani 1 1 d .
H27A H -0.2108 0.1719 0.1102 0.020(6) Uiso 1 1 calc R
H27B H -0.2332 0.1841 0.2295 0.020(6) Uiso 1 1 calc R
C28 C -0.20779(14) 0.33210(16) 0.11865(14) 0.0211(3) Uani 1 1 d .
H28A H -0.1919 0.3654 0.1712 0.025(6) Uiso 1 1 calc R
H28B H -0.2871 0.3612 0.1099 0.019(5) Uiso 1 1 calc R
C29 C -0.13372(14) 0.36708(16) 0.01262(14) 0.0218(3) Uani 1 1 d .
H29A H -0.1561 0.3417 -0.0420 0.031(7) Uiso 1 1 calc R
H29B H -0.1444 0.4501 -0.0095 0.021(6) Uiso 1 1 calc R
C30 C -0.01079(14) 0.31664(14) 0.02031(13) 0.0179(3) Uani 1 1 d .
H30A H 0.0139 0.3497 0.0681 0.025(6) Uiso 1 1 calc R
H30B H 0.0341 0.3363 -0.0506 0.034(7) Uiso 1 1 calc R
C31 C 0.34459(16) 0.36012(16) -0.07785(13) 0.0204(3) Uani 1 1 d .
H31A H 0.3957 0.4116 -0.1136 0.037(7) Uiso 1 1 calc R
H31B H 0.2675 0.4014 -0.0798 0.020(6) Uiso 1 1 calc R
H31C H 0.3586 0.2996 -0.1139 0.025(6) Uiso 1 1 calc R
C32 C 0.37916(14) 0.42843(15) 0.09028(13) 0.0187(3) Uani 1 1 d .
H32A H 0.4156 0.4757 0.0270 0.040(7) Uiso 1 1 calc R
H32B H 0.4237 0.4086 0.1476 0.024(6) Uiso 1 1 calc R
H32C H 0.3047 0.4697 0.1124 0.015(5) Uiso 1 1 calc R
C33 C 0.51479(14) 0.23424(17) 0.03963(15) 0.0234(3) Uani 1 1 d .
H33A H 0.5570 0.2896 -0.0083 0.027(6) Uiso 1 1 calc R
H33B H 0.5241 0.1707 0.0084 0.037(7) Uiso 1 1 calc R
H33C H 0.5425 0.2073 0.1078 0.036(7) Uiso 1 1 calc R

loop_
_atom_site_aniso_label
_atom_site_aniso_U_11
_atom_site_aniso_U_22
_atom_site_aniso_U_33
_atom_site_aniso_U_23
_atom_site_aniso_U_13
_atom_site_aniso_U_12
Re1 0.01107(2) 0.01011(2) 0.00876(2) -0.00281(2) -0.00113(1) -0.00224(2)
P1 0.01197(15) 0.01140(16) 0.01024(14) -0.00373(12) -0.00094(11) -0.00264(12)
P2 0.01295(15) 0.01131(16) 0.00987(14) -0.00342(12) -0.00226(11) -0.00171(13)
P3 0.01325(16) 0.01398(18) 0.01188(15) -0.00272(13) 0.00000(12) -0.00360(13)
Si1 0.01490(18) 0.01219(19) 0.00986(16) -0.00212(14) -0.00239(13) -0.00272(15)
Si2 0.01535(18) 0.01093(18) 0.01301(17) -0.00202(14) -0.00352(14) -0.00352(15)
N1 0.0177(6) 0.0114(5) 0.0107(5) -0.0017(4) -0.0025(4) -0.0048(4)
C1 0.0189(7) 0.0191(8) 0.0188(7) -0.0065(6) -0.0064(5) 0.0006(6)
C2 0.0280(8) 0.0186(8) 0.0153(6) 0.0005(6) -0.0027(6) -0.0079(7)
C3 0.0184(6) 0.0149(7) 0.0101(5) -0.0035(5) -0.0008(5) -0.0030(5)
C4 0.0139(6) 0.0154(7) 0.0148(6) -0.0064(5) -0.0020(5) -0.0034(5)
C5 0.0156(6) 0.0194(8) 0.0225(7) -0.0105(6) -0.0047(5) -0.0025(6)
C6 0.0142(7) 0.0268(9) 0.0326(9) -0.0156(7) -0.0038(6) -0.0037(6)
C7 0.0231(8) 0.0275(10) 0.0337(10) -0.0164(8) -0.0093(7) -0.0051(7)
C8 0.0204(7) 0.0245(9) 0.0282(8) -0.0155(7) -0.0047(6) -0.0052(6)
C9 0.0190(7) 0.0254(9) 0.0206(7) -0.0132(6) -0.0003(6) -0.0078(6)
C10 0.0134(6) 0.0128(6) 0.0130(6) -0.0044(5) -0.0007(4) -0.0025(5)
C11 0.0131(6) 0.0138(7) 0.0204(7) -0.0062(5) -0.0010(5) -0.0030(5)
C12 0.0146(6) 0.0194(8) 0.0228(7) -0.0081(6) 0.0003(5) -0.0027(6)
C13 0.0175(7) 0.0174(8) 0.0267(8) -0.0067(6) -0.0048(6) 0.0015(6)
C14 0.0217(8) 0.0129(7) 0.0270(8) -0.0053(6) -0.0031(6) -0.0011(6)
C15 0.0171(7) 0.0126(7) 0.0192(7) -0.0029(5) -0.0006(5) -0.0025(5)
C16 0.0333(10) 0.0235(9) 0.0399(11) -0.0171(8) -0.0187(9) 0.0095(8)
C17 0.0404(11) 0.0368(11) 0.0197(8) -0.0014(7) -0.0038(7) -0.0280(10)
C18 0.0208(7) 0.0131(7) 0.0155(6) -0.0042(5) -0.0058(5) -0.0038(5)
C19 0.0131(6) 0.0149(7) 0.0109(5) -0.0044(5) -0.0013(4) -0.0021(5)
C20 0.0159(6) 0.0208(8) 0.0124(6) -0.0063(5) -0.0020(5) -0.0040(5)
C21 0.0194(7) 0.0261(9) 0.0116(6) -0.0066(6) -0.0023(5) -0.0051(6)
C22 0.0186(7) 0.0267(9) 0.0168(7) -0.0116(6) -0.0003(5) -0.0028(6)
C23 0.0156(7) 0.0296(9) 0.0167(6) -0.0108(6) 0.0000(5) -0.0038(6)
C24 0.0143(6) 0.0209(8) 0.0157(6) -0.0080(6) -0.0029(5) -0.0008(5)
C25 0.0130(6) 0.0165(7) 0.0118(5) -0.0044(5) -0.0020(4) -0.0025(5)
C26 0.0154(6) 0.0160(7) 0.0134(6) -0.0025(5) -0.0017(5) -0.0056(5)
C27 0.0142(6) 0.0214(8) 0.0194(7) -0.0041(6) -0.0007(5) -0.0049(6)
C28 0.0163(7) 0.0223(8) 0.0217(7) -0.0066(6) -0.0003(6) 0.0008(6)
C29 0.0181(7) 0.0215(8) 0.0202(7) -0.0010(6) -0.0036(6) 0.0023(6)
C30 0.0156(6) 0.0163(7) 0.0173(6) 0.0001(5) -0.0016(5) -0.0008(5)
C31 0.0263(8) 0.0212(8) 0.0133(6) -0.0010(6) -0.0013(6) -0.0098(7)
C32 0.0203(7) 0.0195(8) 0.0181(7) -0.0044(6) 0.0008(5) -0.0106(6)
C33 0.0149(7) 0.0259(9) 0.0255(8) -0.0056(7) 0.0027(6) -0.0025(6)

loop_
_atom_type_symbol
_atom_type_description
_atom_type_scat_dispersion_real
_atom_type_scat_dispersion_imag
_atom_type_scat_source
C C 0.0033 0.0016 'International Tables Vol C Tables 4.2.6.8 and 6.1.1.4'
H H 0.0000 0.0000 'International Tables Vol C Tables 4.2.6.8 and 6.1.1.4'
N N 0.0061 0.0033 'International Tables Vol C Tables 4.2.6.8 and 6.1.1.4'
Si Si 0.0817 0.0704 'International Tables Vol C Tables 4.2.6.8 and 6.1.1.4'
P P 0.1023 0.0942 'International Tables Vol C Tables 4.2.6.8 and 6.1.1.4'
Re Re -1.0185 7.2310 'International Tables Vol C Tables 4.2.6.8 and 6.1.1.4'

loop_
_geom_angle_atom_site_label_1
_geom_angle_atom_site_label_2
_geom_angle_atom_site_label_3
_geom_angle
N1 Re1 P3 153.36(4)
N1 Re1 P2 83.72(3)
P3 Re1 P2 103.961(14)
N1 Re1 P1 85.73(3)
P3 Re1 P1 101.159(14)
P2 Re1 P1 143.242(13)
N1 Re1 H1R 81.1(9)
P3 Re1 H1R 77.4(9)
P2 Re1 H1R 142.3(9)
P1 Re1 H1R 69.5(9)
N1 Re1 H2R 80.8(10)
P3 Re1 H2R 78.1(10)
P2 Re1 H2R 70.1(10)
P1 Re1 H2R 142.1(10)
H1R Re1 H2R 73.5(13)
N1 Re1 H3R 142.4(8)
P3 Re1 H3R 64.2(8)
P2 Re1 H3R 83.7(8)
P1 Re1 H3R 83.5(8)
H1R Re1 H3R 127.3(13)
H2R Re1 H3R 127.0(13)
N1 Re1 H4R 76.0(7)
P3 Re1 H4R 130.6(7)
P2 Re1 H4R 73.4(7)
P1 Re1 H4R 69.9(7)
H1R Re1 H4R 134.4(12)
H2R Re1 H4R 138.4(13)
H3R Re1 H4R 66.5(11)
C3 P1 C10 101.88(7)
C3 P1 C4 103.68(7)
C10 P1 C4 100.59(7)
C3 P1 Re1 108.42(5)
C10 P1 Re1 118.80(5)
C4 P1 Re1 120.99(5)
C18 P2 C25 102.69(7)
C18 P2 C19 102.85(7)
C25 P2 C19 101.59(7)
C18 P2 Re1 109.90(5)
C25 P2 Re1 116.76(5)
C19 P2 Re1 120.80(5)
C33 P3 C32 99.30(9)
C33 P3 C31 99.85(9)
C32 P3 C31 98.23(8)
C33 P3 Re1 116.13(6)
C32 P3 Re1 118.88(5)
C31 P3 Re1 120.46(6)
N1 Si1 C1 114.89(7)
N1 Si1 C2 115.44(8)
C1 Si1 C2 104.53(8)
N1 Si1 C3 106.92(7)
C1 Si1 C3 108.97(8)
C2 Si1 C3 105.61(8)
N1 Si2 C16 114.78(8)
N1 Si2 C17 114.60(8)
C16 Si2 C17 105.26(11)
N1 Si2 C18 108.67(7)
C16 Si2 C18 106.20(9)
C17 Si2 C18 106.74(8)
Si2 N1 Si1 123.72(8)
Si2 N1 Re1 119.73(6)
Si1 N1 Re1 113.95(7)
Si1 C1 H1A 109.5
Si1 C1 H1B 109.5
H1A C1 H1B 109.5
Si1 C1 H1C 109.5
H1A C1 H1C 109.5
H1B C1 H1C 109.5
Si1 C2 H2A 109.5
Si1 C2 H2B 109.5
H2A C2 H2B 109.5
Si1 C2 H2C 109.5
H2A C2 H2C 109.5
H2B C2 H2C 109.5
P1 C3 Si1 110.09(7)
P1 C3 H3A 109.6
Si1 C3 H3A 109.6
P1 C3 H3B 109.6
Si1 C3 H3B 109.6
H3A C3 H3B 108.2
C5 C4 C9 109.09(13)
C5 C4 P1 113.31(11)
C9 C4 P1 114.95(11)
C5 C4 H4A 106.3
C9 C4 H4A 106.3
P1 C4 H4A 106.3
C6 C5 C4 111.74(14)
C6 C5 H5A 109.3
C4 C5 H5A 109.3
C6 C5 H5B 109.3
C4 C5 H5B 109.3
H5A C5 H5B 107.9
C7 C6 C5 111.24(15)
C7 C6 H6A 109.4
C5 C6 H6A 109.4
C7 C6 H6B 109.4
C5 C6 H6B 109.4
H6A C6 H6B 108.0
C8 C7 C6 110.92(15)
C8 C7 H7A 109.5
C6 C7 H7A 109.5
C8 C7 H7B 109.5
C6 C7 H7B 109.5
H7A C7 H7B 108.0
C7 C8 C9 111.44(15)
C7 C8 H8A 109.3
C9 C8 H8A 109.3
C7 C8 H8B 109.3
C9 C8 H8B 109.3
H8A C8 H8B 108.0
C8 C9 C4 110.99(14)
C8 C9 H9A 109.4
C4 C9 H9A 109.4
C8 C9 H9B 109.4
C4 C9 H9B 109.4
H9A C9 H9B 108.0
C11 C10 C15 109.34(13)
C11 C10 P1 112.94(11)
C15 C10 P1 114.25(10)
C11 C10 H10A 106.6
C15 C10 H10A 106.6
P1 C10 H10A 106.6
C12 C11 C10 111.23(13)
C12 C11 H11A 109.4
C10 C11 H11A 109.4
C12 C11 H11B 109.4
C10 C11 H11B 109.4
H11A C11 H11B 108.0
C11 C12 C13 110.30(14)
C11 C12 H12A 109.6
C13 C12 H12A 109.6
C11 C12 H12B 109.6
C13 C12 H12B 109.6
H12A C12 H12B 108.1
C14 C13 C12 110.71(14)
C14 C13 H13A 109.5
C12 C13 H13A 109.5
C14 C13 H13B 109.5
C12 C13 H13B 109.5
H13A C13 H13B 108.1
C13 C14 C15 111.93(14)
C13 C14 H14A 109.2
C15 C14 H14A 109.2
C13 C14 H14B 109.2
C15 C14 H14B 109.2
H14A C14 H14B 107.9
C14 C15 C10 111.35(13)
C14 C15 H15A 109.4
C10 C15 H15A 109.4
C14 C15 H15B 109.4
C10 C15 H15B 109.4
H15A C15 H15B 108.0
Si2 C16 H16A 109.5
Si2 C16 H16B 109.5
H16A C16 H16B 109.5
Si2 C16 H16C 109.5
H16A C16 H16C 109.5
H16B C16 H16C 109.5
Si2 C17 H17A 109.5
Si2 C17 H17B 109.5
H17A C17 H17B 109.5
Si2 C17 H17C 109.5
H17A C17 H17C 109.5
H17B C17 H17C 109.5
P2 C18 Si2 111.64(8)
P2 C18 H18A 109.3
Si2 C18 H18A 109.3
P2 C18 H18B 109.3
Si2 C18 H18B 109.3
H18A C18 H18B 108.0
C20 C19 C24 109.16(12)
C20 C19 P2 114.62(10)
C24 C19 P2 111.08(10)
C20 C19 H19A 107.2
C24 C19 H19A 107.2
P2 C19 H19A 107.2
C21 C20 C19 112.19(13)
C21 C20 H20A 109.2
C19 C20 H20A 109.2
C21 C20 H20B 109.2
C19 C20 H20B 109.2
H20A C20 H20B 107.9
C22 C21 C20 112.76(14)
C22 C21 H21A 109.0
C20 C21 H21A 109.0
C22 C21 H21B 109.0
C20 C21 H21B 109.0
H21A C21 H21B 107.8
C21 C22 C23 110.88(14)
C21 C22 H22A 109.5
C23 C22 H22A 109.5
C21 C22 H22B 109.5
C23 C22 H22B 109.5
H22A C22 H22B 108.1
C22 C23 C24 110.90(14)
C22 C23 H23A 109.5
C24 C23 H23A 109.5
C22 C23 H23B 109.5
C24 C23 H23B 109.5
H23A C23 H23B 108.0
C23 C24 C19 112.67(13)
C23 C24 H24A 109.1
C19 C24 H24A 109.1
C23 C24 H24B 109.1
C19 C24 H24B 109.1
H24A C24 H24B 107.8
C26 C25 C30 110.72(13)
C26 C25 P2 113.59(10)
C30 C25 P2 111.49(11)
C26 C25 H25A 106.9
C30 C25 H25A 106.9
P2 C25 H25A 106.9
C27 C26 C25 110.96(13)
C27 C26 H26A 109.4
C25 C26 H26A 109.4
C27 C26 H26B 109.4
C25 C26 H26B 109.4
H26A C26 H26B 108.0
C28 C27 C26 111.76(14)
C28 C27 H27A 109.3
C26 C27 H27A 109.3
C28 C27 H27B 109.3
C26 C27 H27B 109.3
H27A C27 H27B 107.9
C27 C28 C29 110.86(14)
C27 C28 H28A 109.5
C29 C28 H28A 109.5
C27 C28 H28B 109.5
C29 C28 H28B 109.5
H28A C28 H28B 108.1
C30 C29 C28 111.35(14)
C30 C29 H29A 109.4
C28 C29 H29A 109.4
C30 C29 H29B 109.4
C28 C29 H29B 109.4
H29A C29 H29B 108.0
C29 C30 C25 112.00(14)
C29 C30 H30A 109.2
C25 C30 H30A 109.2
C29 C30 H30B 109.2
C25 C30 H30B 109.2
H30A C30 H30B 107.9
P3 C31 H31A 109.5
P3 C31 H31B 109.5
H31A C31 H31B 109.5
P3 C31 H31C 109.5
H31A C31 H31C 109.5
H31B C31 H31C 109.5
P3 C32 H32A 109.5
P3 C32 H32B 109.5
H32A C32 H32B 109.5
P3 C32 H32C 109.5
H32A C32 H32C 109.5
H32B C32 H32C 109.5
P3 C33 H33A 109.5
P3 C33 H33B 109.5
H33A C33 H33B 109.5
P3 C33 H33C 109.5
H33A C33 H33C 109.5
H33B C33 H33C 109.5

loop_
_geom_bond_atom_site_label_1
_geom_bond_atom_site_label_2
_geom_bond_distance
Re1 N1 2.2503(13)
Re1 P3 2.3478(4)
Re1 P2 2.4089(4)
Re1 P1 2.4187(4)
Re1 H1R 1.55(3)
Re1 H2R 1.59(3)
Re1 H3R 1.60(2)
Re1 H4R 1.63(2)
P1 C3 1.8242(15)
P1 C10 1.8671(15)
P1 C4 1.8688(16)
P2 C18 1.8287(16)
P2 C25 1.8619(15)
P2 C19 1.8682(14)
P3 C33 1.8300(18)
P3 C32 1.8328(17)
P3 C31 1.8333(17)
Si1 N1 1.6964(13)
Si1 C1 1.8774(17)
Si1 C2 1.8826(17)
Si1 C3 1.8845(16)
Si2 N1 1.6915(14)
Si2 C16 1.882(2)
Si2 C17 1.8838(19)
Si2 C18 1.8930(16)
C1 H1A 0.9800
C1 H1B 0.9800
C1 H1C 0.9800
C2 H2A 0.9800
C2 H2B 0.9800
C2 H2C 0.9800
C3 H3A 0.9900
C3 H3B 0.9900
C4 C5 1.537(2)
C4 C9 1.542(2)
C4 H4A 1.0000
C5 C6 1.529(2)
C5 H5A 0.9900
C5 H5B 0.9900
C6 C7 1.524(3)
C6 H6A 0.9900
C6 H6B 0.9900
C7 C8 1.519(3)
C7 H7A 0.9900
C7 H7B 0.9900
C8 C9 1.534(2)
C8 H8A 0.9900
C8 H8B 0.9900
C9 H9A 0.9900
C9 H9B 0.9900
C10 C11 1.533(2)
C10 C15 1.534(2)
C10 H10A 1.0000
C11 C12 1.528(2)
C11 H11A 0.9900
C11 H11B 0.9900
C12 C13 1.531(2)
C12 H12A 0.9900
C12 H12B 0.9900
C13 C14 1.530(3)
C13 H13A 0.9900
C13 H13B 0.9900
C14 C15 1.532(2)
C14 H14A 0.9900
C14 H14B 0.9900
C15 H15A 0.9900
C15 H15B 0.9900
C16 H16A 0.9800
C16 H16B 0.9800
C16 H16C 0.9800
C17 H17A 0.9800
C17 H17B 0.9800
C17 H17C 0.9800
C18 H18A 0.9900
C18 H18B 0.9900
C19 C20 1.538(2)
C19 C24 1.540(2)
C19 H19A 1.0000
C20 C21 1.531(2)
C20 H20A 0.9900
C20 H20B 0.9900
C21 C22 1.522(2)
C21 H21A 0.9900
C21 H21B 0.9900
C22 C23 1.528(2)
C22 H22A 0.9900
C22 H22B 0.9900
C23 C24 1.529(2)
C23 H23A 0.9900
C23 H23B 0.9900
C24 H24A 0.9900
C24 H24B 0.9900
C25 C26 1.534(2)
C25 C30 1.535(2)
C25 H25A 1.0000
C26 C27 1.530(2)
C26 H26A 0.9900
C26 H26B 0.9900
C27 C28 1.525(3)
C27 H27A 0.9900
C27 H27B 0.9900
C28 C29 1.529(2)
C28 H28A 0.9900
C28 H28B 0.9900
C29 C30 1.528(2)
C29 H29A 0.9900
C29 H29B 0.9900
C30 H30A 0.9900
C30 H30B 0.9900
C31 H31A 0.9800
C31 H31B 0.9800
C31 H31C 0.9800
C32 H32A 0.9800
C32 H32B 0.9800
C32 H32C 0.9800
C33 H33A 0.9800
C33 H33B 0.9800
C33 H33C 0.9800

loop_
_geom_torsion_atom_site_label_1
_geom_torsion_atom_site_label_2
_geom_torsion_atom_site_label_3
_geom_torsion_atom_site_label_4
_geom_torsion
N1 Re1 P1 C3 5.23(7)
P3 Re1 P1 C3 -148.78(6)
P2 Re1 P1 C3 78.77(6)
N1 Re1 P1 C10 -110.28(7)
P3 Re1 P1 C10 95.71(6)
P2 Re1 P1 C10 -36.75(6)
N1 Re1 P1 C4 124.62(7)
P3 Re1 P1 C4 -29.38(6)
P2 Re1 P1 C4 -161.84(6)
N1 Re1 P2 C18 -20.13(7)
P3 Re1 P2 C18 133.92(6)
P1 Re1 P2 C18 -94.31(6)
N1 Re1 P2 C25 96.23(7)
P3 Re1 P2 C25 -109.71(6)
P1 Re1 P2 C25 22.05(6)
N1 Re1 P2 C19 -139.54(7)
P3 Re1 P2 C19 14.51(6)
P1 Re1 P2 C19 146.28(6)
N1 Re1 P3 C33 2.73(11)
P2 Re1 P3 C33 -101.40(7)
P1 Re1 P3 C33 105.67(7)
N1 Re1 P3 C32 -115.70(10)
P2 Re1 P3 C32 140.17(7)
P1 Re1 P3 C32 -12.77(7)
N1 Re1 P3 C31 123.37(10)
P2 Re1 P3 C31 19.24(7)
P1 Re1 P3 C31 -133.70(7)
C16 Si2 N1 Si1 -62.98(13)
C17 Si2 N1 Si1 59.04(13)
C18 Si2 N1 Si1 178.32(9)
C16 Si2 N1 Re1 97.62(11)
C17 Si2 N1 Re1 -140.36(9)
C18 Si2 N1 Re1 -21.09(10)
C1 Si1 N1 Si2 82.80(11)
C2 Si1 N1 Si2 -39.01(13)
C3 Si1 N1 Si2 -156.15(9)
C1 Si1 N1 Re1 -78.80(9)
C2 Si1 N1 Re1 159.40(8)
C3 Si1 N1 Re1 42.25(9)
P3 Re1 N1 Si2 -84.12(11)
P2 Re1 N1 Si2 24.66(7)
P1 Re1 N1 Si2 169.39(8)
P3 Re1 N1 Si1 78.28(10)
P2 Re1 N1 Si1 -172.95(7)
P1 Re1 N1 Si1 -28.21(7)
C10 P1 C3 Si1 141.55(8)
C4 P1 C3 Si1 -114.29(9)
Re1 P1 C3 Si1 15.47(9)
N1 Si1 C3 P1 -36.05(10)
C1 Si1 C3 P1 88.69(10)
C2 Si1 C3 P1 -159.50(9)
C3 P1 C4 C5 69.70(12)
C10 P1 C4 C5 174.83(11)
Re1 P1 C4 C5 -52.01(13)
C3 P1 C4 C9 -56.69(14)
C10 P1 C4 C9 48.45(13)
Re1 P1 C4 C9 -178.39(10)
C9 C4 C5 C6 -56.62(18)
P1 C4 C5 C6 173.95(12)
C4 C5 C6 C7 56.5(2)
C5 C6 C7 C8 -55.2(2)
C6 C7 C8 C9 55.8(2)
C7 C8 C9 C4 -57.2(2)
C5 C4 C9 C8 56.65(19)
P1 C4 C9 C8 -174.83(13)
C3 P1 C10 C11 -68.87(12)
C4 P1 C10 C11 -175.44(11)
Re1 P1 C10 C11 50.09(12)
C3 P1 C10 C15 165.32(12)
C4 P1 C10 C15 58.75(12)
Re1 P1 C10 C15 -75.72(12)
C15 C10 C11 C12 -58.50(17)
P1 C10 C11 C12 173.10(11)
C10 C11 C12 C13 58.87(18)
C11 C12 C13 C14 -56.01(19)
C12 C13 C14 C15 54.54(19)
C13 C14 C15 C10 -55.08(19)
C11 C10 C15 C14 56.13(17)
P1 C10 C15 C14 -176.20(12)
C25 P2 C18 Si2 -110.72(9)
C19 P2 C18 Si2 144.06(8)
Re1 P2 C18 Si2 14.19(10)
N1 Si2 C18 P2 2.60(11)
C16 Si2 C18 P2 -121.38(11)
C17 Si2 C18 P2 126.68(11)
C18 P2 C19 C20 57.89(13)
C25 P2 C19 C20 -48.17(13)
Re1 P2 C19 C20 -179.26(9)
C18 P2 C19 C24 -66.41(12)
C25 P2 C19 C24 -172.47(11)
Re1 P2 C19 C24 56.43(12)
C24 C19 C20 C21 -53.65(18)
P2 C19 C20 C21 -178.96(12)
C19 C20 C21 C22 54.3(2)
C20 C21 C22 C23 -53.9(2)
C21 C22 C23 C24 54.6(2)
C22 C23 C24 C19 -57.0(2)
C20 C19 C24 C23 55.69(18)
P2 C19 C24 C23 -176.96(12)
C18 P2 C25 C26 55.97(13)
C19 P2 C25 C26 162.16(11)
Re1 P2 C25 C26 -64.31(12)
C18 P2 C25 C30 -178.10(11)
C19 P2 C25 C30 -71.91(12)
Re1 P2 C25 C30 61.62(11)
C30 C25 C26 C27 54.99(17)
P2 C25 C26 C27 -178.67(11)
C25 C26 C27 C28 -56.28(18)
C26 C27 C28 C29 55.98(19)
C27 C28 C29 C30 -54.9(2)
C28 C29 C30 C25 54.8(2)
C26 C25 C30 C29 -54.73(18)
P2 C25 C30 C29 177.77(11)
